data_1518162
loop_
_publ_author_name
'Darriet, J.'
'Ammar, A.'
'Wichainchai, A.'
'Doumerc, J. P.'

_publ_section_title
;
 
;
_journal_name_full 'Revue de Chimie Minerale'
_journal_page_first 318
_journal_page_last 322
_journal_volume 23
_journal_year 1986
_chemical_formula_sum 'Cu Ni0.5 O2 Ti0.5'
_chemical_formula_weight 148.825
_space_group_IT_number 166
_symmetry_cell_setting trigonal
_symmetry_Int_Tables_number 166
_symmetry_space_group_name_Hall '-R 3 2"'
_symmetry_space_group_name_H-M 'R -3 m :H'
_cell_angle_alpha 90
_cell_angle_beta 90
_cell_angle_gamma 120
_cell_formula_units_Z 3
_cell_length_a 3.009(3)
_cell_length_b 3.009(3)
_cell_length_c 17.24(1)
_cell_volume 135.2(2)
_diffrn_ambient_temperature 293
_diffrn_radiation_probe x-ray
_diffrn_radiation_type MoK\a
_diffrn_radiation_wavelength 0.71069
_exptl_absorpt_coefficient_mu 18.772
_exptl_crystal_density_diffrn 5.484
_refine_ls_number_reflns 71
_refine_ls_R_factor_gt 0.021
_cod_data_source_file RCM-1986-23-318-322.cif
_cod_data_source_block Cu(Ni,Ti)O2
_cod_original_cell_volume 135.2(3)
_cod_original_sg_symbol_H-M 'R -3 m'
_cod_database_code 1518162

loop_
_symmetry_equiv_pos_site_id
_symmetry_equiv_pos_as_xyz
1 x,y,z
2 -y,x-y,z
3 -x+y,-x,z
4 y,x,-z
5 -x,-x+y,-z
6 x-y,-y,-z
7 -x,-y,-z
8 y,-x+y,-z
9 x-y,x,-z
10 -y,-x,z
11 x,x-y,z
12 -x+y,y,z
13 1/3+x,2/3+y,2/3+z
14 1/3-y,2/3+x-y,2/3+z
15 1/3-x+y,2/3-x,2/3+z
16 1/3+y,2/3+x,2/3-z
17 1/3-x,2/3-x+y,2/3-z
18 1/3+x-y,2/3-y,2/3-z
19 1/3-x,2/3-y,2/3-z
20 1/3+y,2/3-x+y,2/3-z
21 1/3+x-y,2/3+x,2/3-z
22 1/3-y,2/3-x,2/3+z
23 1/3+x,2/3+x-y,2/3+z
24 1/3-x+y,2/3+y,2/3+z
25 2/3+x,1/3+y,1/3+z
26 2/3-y,1/3+x-y,1/3+z
27 2/3-x+y,1/3-x,1/3+z
28 2/3+y,1/3+x,1/3-z
29 2/3-x,1/3-x+y,1/3-z
30 2/3+x-y,1/3-y,1/3-z
31 2/3-x,1/3-y,1/3-z
32 2/3+y,1/3-x+y,1/3-z
33 2/3+x-y,1/3+x,1/3-z
34 2/3-y,1/3-x,1/3+z
35 2/3+x,1/3+x-y,1/3+z
36 2/3-x+y,1/3+y,1/3+z

loop_
_atom_site_aniso_label
_atom_site_aniso_U_11
_atom_site_aniso_U_22
_atom_site_aniso_U_33
_atom_site_aniso_U_23
_atom_site_aniso_U_13
_atom_site_aniso_U_12
Cu 0.0147(5) 0.0147(5) 0.0036(6) 0.0000 0.0000 0.0074(3)
Ni 0.0090(5) 0.0090(5) 0.0056(8) 0.0000 0.0000 0.0045(3)
Ti 0.0090(5) 0.0090(5) 0.0056(8) 0.0000 0.0000 0.0045(3)
O 0.0162(17) 0.0162(17) 0.0077(11) 0.0000 0.0000 0.0081(9)

loop_
_atom_site_label
_atom_site_type_symbol
_atom_site_thermal_displace_type
_atom_site_fract_x
_atom_site_fract_y
_atom_site_fract_z
_atom_site_occupancy
_atom_site_U_iso_or_equiv
Cu Cu Uani 0.00000 0.00000 0.00000 1.000 0.0110(3)
Ni Ni Uani 0.00000 0.00000 0.50000 0.500 0.0079(4)
Ti Ti Uani 0.00000 0.00000 0.50000 0.500 0.0079(4)
O O Uani 0.00000 0.00000 0.1068(3) 1.000 0.0134(9)

loop_
_atom_type_symbol
_atom_type_description
_atom_type_scat_dispersion_real
_atom_type_scat_dispersion_imag
_atom_type_scat_source
Cu Cu 0.3201 1.2651 ' International Tables Vol C Tables 4.2.6.8 and 6.1.1.4'
Ni Ni 0.3393 1.1124 ' International Tables Vol C Tables 4.2.6.8 and 6.1.1.4'
O O 0.0106 0.0060 ' International Tables Vol C Tables 4.2.6.8 and 6.1.1.4'
Ti Ti 0.2776 0.4457 ' International Tables Vol C Tables 4.2.6.8 and 6.1.1.4'

loop_
_geom_angle_atom_site_label_1
_geom_angle_atom_site_label_2
_geom_angle_atom_site_label_3
_geom_angle
_geom_angle_site_symmetry_1
_geom_angle_site_symmetry_3
_geom_angle_publ_flag
O Cu O 180.00 . 4_555 yes
O Ni O 96.22(12) 16_445 16_545 yes
O Ni O 96.22(12) 16_445 16_555 yes
O Ni O 96.22(12) 16_545 16_555 yes
O Ti O 96.22(12) 16_445 16_545 yes
O Ti O 96.22(12) 16_445 16_555 yes
O Ti O 96.22(12) 16_545 16_555 yes
Cu O Ni 120.72(13) . 13_444 yes
Cu O Ni 120.72(13) . 13_544 yes
Cu O Ni 120.72(13) . 13_554 yes
Ni O Ni 96.24(17) 13_444 13_544 yes
Ni O Ni 96.24(17) 13_444 13_554 yes
Ni O Ni 96.24(17) 13_544 13_554 yes

loop_
_geom_bond_atom_site_label_1
_geom_bond_atom_site_label_2
_geom_bond_distance
_geom_bond_site_symmetry_2
_geom_bond_publ_flag
Cu O 1.841(5) . yes
Cu O 1.841(5) 4_555 yes
Ni O 2.021(3) 16_445 yes
Ni O 2.021(3) 16_545 yes
Ni O 2.021(3) 16_555 yes
Ti O 2.021(3) 16_445 yes
Ti O 2.021(3) 16_545 yes
Ti O 2.021(3) 16_555 yes
